data_7006796
loop_
_publ_author_name
'de Silva, Namal'
'Nichiporuk, Rita V.'
'Dahl, Lawrence F.'

_publ_section_title
;
 Syntheses and structural analyses of variable-stoichiometric Au-Pt-Ni
 carbonyl/phosphine clusters,
 Pt3(Pt(1-x)Ni(x))(AuPPh3)2(mu2-CO)4(CO)(PPh3)3 and
 Pt2(Pt(2-y)Ni(y))(AuPPh3)2(mu2-CO)4(CO)2(PPh3)2, with ligation-induced
 site-specific Pt/Ni substitutional disorder within butterfly-based
 Pt3(Pt(1-x)Ni(x))Au2 and Pt2(Pt(2-y)Ni(y))Au2 core-geometries.
;
_journal_issue 19
_journal_name_full 'Dalton transactions (Cambridge, England : 2003)'
_journal_page_first 2291
_journal_page_last 2300
_journal_paper_doi 10.1039/b514105m
_journal_year 2006
_chemical_formula_moiety
;
Pt2Pt(2-y)Ni(y)Au2(PPh3)4(CO)6.2THF (Crystal 2C)
y = 1.88
;
_chemical_formula_sum 'C86 H76 Au2 Ni1.88 O8 P4 Pt2.12'
_chemical_formula_weight 2279.25
_chemical_name_systematic
;
?
;
_space_group_IT_number 14
_symmetry_cell_setting monoclinic
_symmetry_space_group_name_Hall '-P 2yn'
_symmetry_space_group_name_H-M 'P 1 21/n 1'
_atom_sites_solution_hydrogens geom
_atom_sites_solution_primary direct
_atom_sites_solution_secondary difmap
_audit_creation_method SHELXL-97
_cell_angle_alpha 90.00
_cell_angle_beta 97.0540(10)
_cell_angle_gamma 90.00
_cell_formula_units_Z 4
_cell_length_a 12.9760(7)
_cell_length_b 38.978(2)
_cell_length_c 15.5989(9)
_cell_measurement_temperature 173(2)
_cell_volume 7829.9(7)
_computing_structure_refinement 'SHELXL-97 (Sheldrick, 1997)'
_computing_structure_solution 'SHELXS-97 (Sheldrick, 1990)'
_diffrn_ambient_temperature 173(2)
_diffrn_measured_fraction_theta_full 0.982
_diffrn_measured_fraction_theta_max 0.982
_diffrn_radiation_monochromator graphite
_diffrn_radiation_source 'fine-focus sealed tube'
_diffrn_radiation_type MoK\a
_diffrn_radiation_wavelength 0.71073
_diffrn_reflns_av_R_equivalents 0.1053
_diffrn_reflns_av_sigmaI/netI 0.1177
_diffrn_reflns_limit_h_max 16
_diffrn_reflns_limit_h_min -17
_diffrn_reflns_limit_k_max 51
_diffrn_reflns_limit_k_min -51
_diffrn_reflns_limit_l_max 20
_diffrn_reflns_limit_l_min -20
_diffrn_reflns_number 73102
_diffrn_reflns_theta_full 28.32
_diffrn_reflns_theta_max 28.32
_diffrn_reflns_theta_min 1.04
_exptl_absorpt_coefficient_mu 8.087
_exptl_absorpt_correction_T_max 0.6879
_exptl_absorpt_correction_T_min 0.1538
_exptl_crystal_colour red/orange
_exptl_crystal_density_diffrn 1.934
_exptl_crystal_density_method 'not measured'
_exptl_crystal_description plate
_exptl_crystal_F_000 4368
_exptl_crystal_size_max 0.37
_exptl_crystal_size_mid 0.23
_exptl_crystal_size_min 0.05
_refine_diff_density_max 2.775
_refine_diff_density_min -2.397
_refine_diff_density_rms 0.375
_refine_ls_extinction_method none
_refine_ls_goodness_of_fit_ref 1.010
_refine_ls_hydrogen_treatment mixed
_refine_ls_matrix_type full
_refine_ls_number_parameters 894
_refine_ls_number_reflns 19165
_refine_ls_number_restraints 0
_refine_ls_restrained_S_all 1.010
_refine_ls_R_factor_all 0.1223
_refine_ls_R_factor_gt 0.0611
_refine_ls_shift/su_max 0.000
_refine_ls_shift/su_mean 0.000
_refine_ls_structure_factor_coef Fsqd
_refine_ls_weighting_details 'calc w=1/[\s^2^(Fo^2^)+(0.0710P)^2^+0.0000P] where P=(Fo^2^+2Fc^2^)/3'
_refine_ls_weighting_scheme calc
_refine_ls_wR_factor_gt 0.1214
_refine_ls_wR_factor_ref 0.1505
_reflns_number_gt 11683
_reflns_number_total 19165
_reflns_threshold_expression >2sigma(I)
_cod_data_source_file b514105m.txt
_cod_data_source_block dahl246
_cod_original_cell_volume 7829.9(8)
_cod_original_sg_symbol_H-M P2(1)/n
_cod_database_code 7006796

loop_
_symmetry_equiv_pos_as_xyz
'x, y, z'
'-x+1/2, y+1/2, -z+1/2'
'-x, -y, -z'
'x-1/2, -y-1/2, z-1/2'

loop_
_atom_site_label
_atom_site_type_symbol
_atom_site_fract_x
_atom_site_fract_y
_atom_site_fract_z
_atom_site_U_iso_or_equiv
_atom_site_adp_type
_atom_site_occupancy
_atom_site_symmetry_multiplicity
_atom_site_calc_flag
_atom_site_refinement_flags
_atom_site_disorder_assembly
_atom_site_disorder_group
Au1 Au 0.79941(3) 0.110643(11) 0.90840(3) 0.02470(11) Uani 1 1 d . . .
Au2 Au 0.72620(3) 0.115754(11) 0.72720(3) 0.02624(11) Uani 1 1 d . A .
Ni1 Ni 0.82528(10) 0.16631(3) 0.81510(8) 0.0267(3) Uani 0.94 1 d P A 1
Ni2 Ni 0.92306(9) 0.10350(3) 0.78669(8) 0.0232(3) Uani 0.94 1 d P A 1
O1 O 1.0054(9) 0.0858(3) 0.6259(7) 0.064(3) Uani 1 1 d . . .
O2 O 0.8253(9) 0.2256(2) 0.6976(6) 0.060(3) Uani 1 1 d . . .
O3 O 1.1346(7) 0.0887(2) 0.8599(6) 0.044(2) Uani 1 1 d . A .
O4 O 0.9046(7) 0.2168(2) 0.9446(6) 0.047(2) Uani 1 1 d . A .
O5 O 0.6174(9) 0.1927(3) 0.8298(7) 0.064(3) Uani 1 1 d . A .
O6 O 0.8794(9) 0.0315(3) 0.7994(9) 0.087(4) Uani 1 1 d . A .
O7 O 0.2758(11) 0.0447(3) 0.4827(9) 0.093(4) Uiso 1 1 d . . .
O8 O 0.3608(8) 0.1569(3) 0.2665(6) 0.058(3) Uani 1 1 d . . .
P1 P 1.1218(2) 0.15461(7) 1.01338(18) 0.0231(6) Uani 1 1 d . . .
P2 P 0.9375(2) 0.17572(7) 0.54957(18) 0.0244(6) Uani 1 1 d . A .
P3 P 0.7115(2) 0.08940(7) 1.01486(18) 0.0233(6) Uani 1 1 d . A .
P4 P 0.5821(2) 0.09344(7) 0.64823(19) 0.0251(6) Uani 1 1 d . . .
Pt1 Pt 0.82528(10) 0.16631(3) 0.81510(8) 0.0267(3) Uani 0.06 1 d P A 2
Pt2 Pt 0.92306(9) 0.10350(3) 0.78669(8) 0.0232(3) Uani 0.06 1 d P A 2
Pt3 Pt 0.99708(3) 0.148071(10) 0.89909(3) 0.02154(10) Uani 1 1 d . A .
Pt4 Pt 0.90950(3) 0.152893(11) 0.67838(3) 0.02334(11) Uani 1 1 d . . .
C1 C 0.9664(11) 0.1055(4) 0.6680(8) 0.045(3) Uani 1 1 d . A .
C2 C 0.8454(11) 0.1964(3) 0.7163(8) 0.040(3) Uani 1 1 d . A .
C3 C 1.0601(10) 0.1048(3) 0.8555(7) 0.032(3) Uani 1 1 d . . .
C4 C 0.9112(10) 0.1902(3) 0.9089(8) 0.038(3) Uani 1 1 d . . .
C5 C 0.7008(12) 0.1822(4) 0.8246(11) 0.059(4) Uani 1 1 d . . .
C6 C 0.8931(11) 0.0607(4) 0.7931(10) 0.054(4) Uani 1 1 d . . .
C7 C 1.2477(9) 0.1707(3) 0.9922(7) 0.027(3) Uani 1 1 d . A .
C8 C 1.2774(9) 0.1674(3) 0.9111(8) 0.031(3) Uani 1 1 d . . .
H8 H 1.2310 0.1582 0.8669 0.037 Uiso 1 1 calc R A .
C9 C 1.3761(10) 0.1776(3) 0.8936(9) 0.040(3) Uani 1 1 d . A .
H9 H 1.3959 0.1751 0.8386 0.047 Uiso 1 1 calc R . .
C10 C 1.4427(11) 0.1914(3) 0.9599(10) 0.047(4) Uani 1 1 d . . .
H10 H 1.5084 0.1982 0.9489 0.056 Uiso 1 1 calc R A .
C11 C 1.4168(10) 0.1953(3) 1.0403(9) 0.043(3) Uani 1 1 d . A .
H11 H 1.4633 0.2048 1.0840 0.052 Uiso 1 1 calc R . .
C12 C 1.3179(10) 0.1845(3) 1.0561(8) 0.034(3) Uani 1 1 d . . .
H12 H 1.2991 0.1868 1.1115 0.041 Uiso 1 1 calc R A .
C13 C 1.0908(8) 0.1832(3) 1.1006(7) 0.025(2) Uani 1 1 d . A .
C14 C 1.0943(10) 0.2179(3) 1.0874(8) 0.038(3) Uani 1 1 d . . .
H14 H 1.1131 0.2262 1.0356 0.046 Uiso 1 1 calc R A .
C15 C 1.0701(11) 0.2413(3) 1.1510(9) 0.046(4) Uani 1 1 d . A .
H15 H 1.0750 0.2648 1.1419 0.055 Uiso 1 1 calc R . .
C16 C 1.0391(11) 0.2291(3) 1.2265(8) 0.042(3) Uani 1 1 d . . .
H16 H 1.0240 0.2441 1.2696 0.051 Uiso 1 1 calc R A .
C17 C 1.0311(12) 0.1942(4) 1.2368(9) 0.054(4) Uani 1 1 d . A .
H17 H 1.0075 0.1857 1.2865 0.064 Uiso 1 1 calc R . .
C18 C 1.0579(10) 0.1711(3) 1.1739(8) 0.035(3) Uani 1 1 d . . .
H18 H 1.0530 0.1475 1.1826 0.042 Uiso 1 1 calc R A .
C19 C 1.1506(9) 0.1139(3) 1.0707(7) 0.027(3) Uani 1 1 d . A .
C20 C 1.2475(9) 0.1058(3) 1.1121(8) 0.034(3) Uani 1 1 d . . .
H20 H 1.3017 0.1213 1.1113 0.041 Uiso 1 1 calc R A .
C21 C 1.2656(9) 0.0749(3) 1.1548(8) 0.035(3) Uani 1 1 d . A .
H21 H 1.3318 0.0694 1.1811 0.042 Uiso 1 1 calc R . .
C22 C 1.1829(9) 0.0519(3) 1.1583(7) 0.031(3) Uani 1 1 d . . .
H22 H 1.1938 0.0313 1.1881 0.038 Uiso 1 1 calc R A .
C23 C 1.0850(9) 0.0600(3) 1.1173(7) 0.030(3) Uani 1 1 d . A .
H23 H 1.0301 0.0448 1.1202 0.036 Uiso 1 1 calc R . .
C24 C 1.0692(9) 0.0898(3) 1.0732(7) 0.031(3) Uani 1 1 d . . .
H24 H 1.0038 0.0946 1.0441 0.037 Uiso 1 1 calc R A .
C25 C 1.0398(9) 0.2081(3) 0.5566(7) 0.026(2) Uani 1 1 d . . .
C26 C 1.0882(9) 0.2183(3) 0.4870(7) 0.030(3) Uani 1 1 d . A .
H26 H 1.0686 0.2083 0.4333 0.036 Uiso 1 1 calc R . .
C27 C 1.1660(9) 0.2433(3) 0.4950(8) 0.035(3) Uani 1 1 d . . .
H27 H 1.1952 0.2506 0.4466 0.042 Uiso 1 1 calc R A .
C28 C 1.1989(10) 0.2568(3) 0.5737(9) 0.040(3) Uani 1 1 d . A .
H28 H 1.2518 0.2731 0.5796 0.048 Uiso 1 1 calc R . .
C29 C 1.1535(10) 0.2464(3) 0.6449(8) 0.039(3) Uani 1 1 d . . .
H29 H 1.1763 0.2559 0.6986 0.047 Uiso 1 1 calc R A .
C30 C 1.0753(9) 0.2223(3) 0.6383(7) 0.028(3) Uani 1 1 d . A .
H30 H 1.0461 0.2155 0.6871 0.034 Uiso 1 1 calc R . .
C31 C 0.8209(9) 0.1969(3) 0.4960(6) 0.026(3) Uani 1 1 d . . .
C32 C 0.8230(9) 0.2252(3) 0.4446(7) 0.031(3) Uani 1 1 d . A .
H32 H 0.8865 0.2349 0.4365 0.037 Uiso 1 1 calc R . .
C33 C 0.7328(11) 0.2397(3) 0.4048(8) 0.039(3) Uani 1 1 d . . .
H33 H 0.7359 0.2591 0.3705 0.046 Uiso 1 1 calc R A .
C34 C 0.6376(10) 0.2255(3) 0.4155(8) 0.039(3) Uani 1 1 d . A .
H34 H 0.5764 0.2354 0.3894 0.046 Uiso 1 1 calc R . .
C35 C 0.6349(10) 0.1966(3) 0.4649(8) 0.040(3) Uani 1 1 d . . .
H35 H 0.5713 0.1867 0.4719 0.048 Uiso 1 1 calc R A .
C36 C 0.7261(9) 0.1820(3) 0.5049(8) 0.033(3) Uani 1 1 d . A .
H36 H 0.7233 0.1622 0.5377 0.040 Uiso 1 1 calc R . .
C37 C 0.9743(9) 0.1456(3) 0.4662(8) 0.031(3) Uani 1 1 d . . .
C38 C 1.0701(11) 0.1300(4) 0.4810(8) 0.046(4) Uani 1 1 d . A .
H38 H 1.1144 0.1355 0.5306 0.056 Uiso 1 1 calc R . .
C39 C 1.1012(12) 0.1067(4) 0.4247(9) 0.052(4) Uani 1 1 d . . .
H39 H 1.1654 0.0960 0.4361 0.062 Uiso 1 1 calc R A .
C40 C 1.0351(11) 0.0991(3) 0.3489(8) 0.042(3) Uani 1 1 d . A .
H40 H 1.0558 0.0835 0.3094 0.051 Uiso 1 1 calc R . .
C41 C 0.9412(11) 0.1145(3) 0.3335(8) 0.037(3) Uani 1 1 d . . .
H41 H 0.8976 0.1091 0.2835 0.045 Uiso 1 1 calc R A .
C42 C 0.9084(9) 0.1386(3) 0.3917(7) 0.025(2) Uani 1 1 d . A .
H42 H 0.8443 0.1494 0.3804 0.030 Uiso 1 1 calc R . .
C43 C 0.6930(10) 0.1210(3) 1.0963(7) 0.033(3) Uani 1 1 d . . .
C44 C 0.7746(11) 0.1416(3) 1.1263(8) 0.040(3) Uani 1 1 d . A .
H44 H 0.8368 0.1397 1.1028 0.048 Uiso 1 1 calc R . .
C45 C 0.7663(13) 0.1659(3) 1.1924(9) 0.053(4) Uani 1 1 d . . .
H45 H 0.8224 0.1797 1.2127 0.064 Uiso 1 1 calc R A .
C46 C 0.6721(12) 0.1685(3) 1.2265(8) 0.046(4) Uani 1 1 d . A .
H46 H 0.6650 0.1841 1.2705 0.055 Uiso 1 1 calc R . .
C47 C 0.5887(13) 0.1477(3) 1.1944(9) 0.051(4) Uani 1 1 d . . .
H47 H 0.5260 0.1494 1.2172 0.061 Uiso 1 1 calc R A .
C48 C 0.5988(11) 0.1245(3) 1.1289(7) 0.037(3) Uani 1 1 d . A .
H48 H 0.5423 0.1112 1.1066 0.045 Uiso 1 1 calc R . .
C49 C 0.7697(8) 0.0527(3) 1.0758(7) 0.023(2) Uani 1 1 d . . .
C50 C 0.7782(10) 0.0514(3) 1.1646(8) 0.040(3) Uani 1 1 d . A .
H50 H 0.7550 0.0699 1.1948 0.048 Uiso 1 1 calc R . .
C51 C 0.8216(11) 0.0226(3) 1.2103(8) 0.043(3) Uani 1 1 d . . .
H51 H 0.8265 0.0218 1.2702 0.051 Uiso 1 1 calc R A .
C52 C 0.8563(9) -0.0041(3) 1.1651(8) 0.033(3) Uani 1 1 d . A .
H52 H 0.8835 -0.0235 1.1943 0.040 Uiso 1 1 calc R . .
C53 C 0.8511(10) -0.0024(3) 1.0756(8) 0.039(3) Uani 1 1 d . . .
H53 H 0.8772 -0.0204 1.0457 0.047 Uiso 1 1 calc R A .
C54 C 0.8077(9) 0.0256(3) 1.0308(8) 0.033(3) Uani 1 1 d . A .
H54 H 0.8039 0.0264 0.9710 0.040 Uiso 1 1 calc R . .
C55 C 0.5793(9) 0.0760(3) 0.9773(7) 0.027(3) Uani 1 1 d . . .
C56 C 0.5218(9) 0.0957(3) 0.9141(8) 0.032(3) Uani 1 1 d . A .
H56 H 0.5532 0.1138 0.8883 0.038 Uiso 1 1 calc R . .
C57 C 0.4180(9) 0.0883(3) 0.8895(8) 0.034(3) Uani 1 1 d . . .
H57 H 0.3793 0.1020 0.8486 0.041 Uiso 1 1 calc R A .
C58 C 0.3722(9) 0.0613(3) 0.9246(8) 0.036(3) Uani 1 1 d . A .
H58 H 0.3030 0.0561 0.9065 0.043 Uiso 1 1 calc R . .
C59 C 0.4277(9) 0.0417(3) 0.9863(8) 0.036(3) Uani 1 1 d . . .
H59 H 0.3954 0.0234 1.0107 0.044 Uiso 1 1 calc R A .
C60 C 0.5505(8) 0.0494(3) 0.6766(8) 0.029(3) Uani 1 1 d . A .
C61 C 0.4914(9) 0.0277(3) 0.6200(8) 0.032(3) Uani 1 1 d . . .
H61 H 0.4675 0.0352 0.5645 0.039 Uiso 1 1 calc R A .
C62 C 0.4680(11) -0.0048(3) 0.6453(9) 0.050(4) Uani 1 1 d . A .
H62 H 0.4287 -0.0194 0.6070 0.060 Uiso 1 1 calc R . .
C63 C 0.5023(12) -0.0158(3) 0.7267(9) 0.050(4) Uani 1 1 d . . .
H63 H 0.4853 -0.0377 0.7437 0.059 Uiso 1 1 calc R A .
C64 C 0.5621(11) 0.0052(3) 0.7845(9) 0.046(3) Uani 1 1 d . A .
H64 H 0.5846 -0.0022 0.8404 0.055 Uiso 1 1 calc R . .
C65 C 0.5878(10) 0.0377(3) 0.7569(7) 0.034(3) Uani 1 1 d . . .
H65 H 0.6312 0.0516 0.7938 0.040 Uiso 1 1 calc R A .
C66 C 0.5999(9) 0.0914(3) 0.5344(7) 0.028(3) Uani 1 1 d . A .
C67 C 0.5234(10) 0.0996(3) 0.4680(8) 0.036(3) Uani 1 1 d . . .
H67 H 0.4573 0.1052 0.4806 0.043 Uiso 1 1 calc R A .
C68 C 0.5446(12) 0.0996(3) 0.3810(8) 0.045(3) Uani 1 1 d . A .
H68 H 0.4937 0.1055 0.3362 0.054 Uiso 1 1 calc R . .
C69 C 0.6436(12) 0.0904(3) 0.3648(9) 0.048(4) Uani 1 1 d . . .
H69 H 0.6592 0.0902 0.3081 0.058 Uiso 1 1 calc R A .
C70 C 0.7177(10) 0.0816(3) 0.4294(8) 0.037(3) Uani 1 1 d . A .
H70 H 0.7829 0.0749 0.4166 0.045 Uiso 1 1 calc R . .
C71 C 0.6981(9) 0.0824(3) 0.5129(8) 0.035(3) Uani 1 1 d . . .
H71 H 0.7509 0.0770 0.5567 0.042 Uiso 1 1 calc R A .
C72 C 0.4639(9) 0.1175(3) 0.6510(7) 0.031(3) Uani 1 1 d . A .
C73 C 0.3686(9) 0.1029(3) 0.6622(8) 0.037(3) Uani 1 1 d . . .
H73 H 0.3627 0.0792 0.6668 0.044 Uiso 1 1 calc R A .
C74 C 0.2818(10) 0.1238(4) 0.6666(9) 0.053(4) Uani 1 1 d . A .
H74 H 0.2188 0.1139 0.6755 0.064 Uiso 1 1 calc R . .
C75 C 0.2884(11) 0.1580(4) 0.6580(9) 0.048(4) Uani 1 1 d . . .
H75 H 0.2298 0.1715 0.6610 0.058 Uiso 1 1 calc R A .
C76 C 0.3816(12) 0.1733(3) 0.6448(10) 0.056(4) Uani 1 1 d . A .
H76 H 0.3849 0.1969 0.6368 0.067 Uiso 1 1 calc R . .
C77 C 0.4685(11) 0.1537(3) 0.6435(8) 0.044(3) Uani 1 1 d . . .
H77 H 0.5316 0.1642 0.6375 0.053 Uiso 1 1 calc R A .
C78 C 0.5306(8) 0.0484(3) 1.0132(8) 0.033(3) Uani 1 1 d . A .
H78 H 0.5676 0.0347 1.0550 0.039 Uiso 1 1 calc R . .
C79 C 0.256(2) 0.0139(7) 0.4227(17) 0.134(9) Uiso 1 1 d . . .
H79A H 0.2733 0.0195 0.3655 0.161 Uiso 1 1 calc R . .
H79B H 0.2994 -0.0053 0.4448 0.161 Uiso 1 1 calc R . .
C80 C 0.151(2) 0.0053(7) 0.4191(18) 0.145(10) Uiso 1 1 d . . .
H80A H 0.1377 -0.0181 0.4001 0.174 Uiso 1 1 calc R . .
H80B H 0.1073 0.0208 0.3820 0.174 Uiso 1 1 calc R . .
C81 C 0.138(3) 0.0097(10) 0.507(2) 0.210(16) Uiso 1 1 d . . .
H81A H 0.0694 0.0185 0.5126 0.252 Uiso 1 1 calc R . .
H81B H 0.1474 -0.0119 0.5376 0.252 Uiso 1 1 calc R . .
C82 C 0.2135(17) 0.0331(6) 0.5403(14) 0.101(7) Uiso 1 1 d . . .
H82A H 0.1792 0.0526 0.5631 0.121 Uiso 1 1 calc R . .
H82B H 0.2566 0.0224 0.5881 0.121 Uiso 1 1 calc R . .
C83 C 0.3288(14) 0.2042(4) 0.3552(11) 0.074(5) Uiso 1 1 d . . .
H83A H 0.2676 0.2150 0.3247 0.089 Uiso 1 1 calc R . .
H83B H 0.3655 0.2203 0.3955 0.089 Uiso 1 1 calc R . .
C84 C 0.3918(13) 0.1897(4) 0.3003(11) 0.066(5) Uiso 1 1 d . . .
H84A H 0.4613 0.1877 0.3309 0.079 Uiso 1 1 calc R . .
H84B H 0.3955 0.2053 0.2523 0.079 Uiso 1 1 calc R . .
C85 C 0.2919(15) 0.1444(5) 0.3216(11) 0.078(5) Uiso 1 1 d . . .
H85A H 0.3106 0.1213 0.3410 0.093 Uiso 1 1 calc R . .
H85B H 0.2211 0.1443 0.2931 0.093 Uiso 1 1 calc R . .
C86 C 0.3043(14) 0.1701(4) 0.3984(11) 0.076(5) Uiso 1 1 d . . .
H86A H 0.2408 0.1718 0.4251 0.092 Uiso 1 1 calc R . .
H86B H 0.3607 0.1633 0.4418 0.092 Uiso 1 1 calc R . .

loop_
_atom_site_aniso_label
_atom_site_aniso_U_11
_atom_site_aniso_U_22
_atom_site_aniso_U_33
_atom_site_aniso_U_23
_atom_site_aniso_U_13
_atom_site_aniso_U_12
Au1 0.0209(2) 0.0304(2) 0.0226(2) -0.00031(18) 0.00196(17) -0.00140(18)
Au2 0.0235(2) 0.0279(2) 0.0257(2) -0.00243(18) -0.00352(17) 0.00088(18)
Ni1 0.0227(7) 0.0312(7) 0.0256(7) -0.0037(5) 0.0005(5) 0.0019(5)
Ni2 0.0219(6) 0.0234(6) 0.0242(6) -0.0001(5) 0.0018(5) 0.0005(5)
O1 0.096(9) 0.045(6) 0.054(7) -0.002(5) 0.025(6) 0.017(6)
O2 0.099(9) 0.041(6) 0.043(6) 0.013(5) 0.015(6) 0.016(6)
O3 0.041(5) 0.029(5) 0.056(6) -0.015(4) -0.019(4) 0.018(4)
O4 0.058(6) 0.031(5) 0.047(6) -0.011(4) -0.017(5) 0.014(4)
O5 0.061(8) 0.059(7) 0.075(8) 0.000(6) 0.016(6) 0.014(6)
O6 0.070(8) 0.035(6) 0.159(13) 0.021(7) 0.020(8) 0.003(6)
O8 0.059(7) 0.056(7) 0.055(7) -0.012(5) -0.001(5) -0.007(5)
P1 0.0234(15) 0.0224(14) 0.0226(14) 0.0047(12) -0.0003(12) -0.0040(12)
P2 0.0303(16) 0.0213(14) 0.0209(14) -0.0008(12) -0.0003(12) 0.0016(12)
P3 0.0194(15) 0.0261(15) 0.0244(15) -0.0021(12) 0.0032(12) -0.0003(12)
P4 0.0248(16) 0.0241(15) 0.0249(15) -0.0025(12) -0.0033(12) 0.0012(12)
Pt1 0.0227(7) 0.0312(7) 0.0256(7) -0.0037(5) 0.0005(5) 0.0019(5)
Pt2 0.0219(6) 0.0234(6) 0.0242(6) -0.0001(5) 0.0018(5) 0.0005(5)
Pt3 0.0233(2) 0.0206(2) 0.0202(2) 0.00215(17) 0.00047(16) 0.00155(17)
Pt4 0.0253(2) 0.0233(2) 0.0211(2) 0.00000(17) 0.00179(17) 0.00377(18)
C1 0.054(9) 0.048(8) 0.033(7) -0.018(6) 0.005(7) 0.001(7)
C2 0.050(9) 0.033(7) 0.036(7) 0.005(6) -0.001(6) 0.005(6)
C3 0.041(8) 0.025(6) 0.029(7) 0.009(5) 0.001(6) -0.008(6)
C4 0.040(8) 0.038(7) 0.033(7) -0.001(6) -0.001(6) 0.008(6)
C5 0.039(9) 0.037(8) 0.098(13) 0.010(8) 0.000(9) -0.003(7)
C6 0.049(9) 0.054(10) 0.062(10) 0.006(8) 0.019(8) -0.005(8)
C7 0.031(7) 0.018(5) 0.034(7) 0.001(5) 0.010(5) 0.008(5)
C8 0.030(7) 0.016(5) 0.048(8) -0.009(5) 0.010(6) 0.000(5)
C9 0.040(8) 0.029(7) 0.053(9) 0.000(6) 0.018(7) -0.002(6)
C10 0.040(8) 0.023(7) 0.080(11) 0.010(7) 0.021(8) 0.001(6)
C11 0.044(8) 0.039(8) 0.044(8) 0.017(6) -0.007(7) -0.006(6)
C12 0.041(8) 0.032(7) 0.032(7) 0.009(5) 0.011(6) -0.003(6)
C13 0.024(6) 0.024(6) 0.025(6) -0.001(5) -0.001(5) -0.006(5)
C14 0.044(8) 0.045(8) 0.024(6) 0.000(6) 0.004(6) -0.001(6)
C15 0.066(10) 0.030(7) 0.045(8) -0.013(6) 0.021(7) -0.010(7)
C16 0.058(9) 0.040(8) 0.034(7) -0.014(6) 0.020(7) -0.007(7)
C17 0.068(11) 0.061(10) 0.034(8) -0.010(7) 0.014(7) -0.022(8)
C18 0.047(8) 0.028(6) 0.029(7) 0.001(5) 0.003(6) -0.017(6)
C19 0.041(7) 0.020(5) 0.019(5) 0.005(4) -0.001(5) -0.009(5)
C20 0.031(7) 0.031(7) 0.036(7) 0.017(5) -0.011(5) -0.004(5)
C21 0.031(7) 0.031(7) 0.039(7) 0.018(5) -0.011(6) 0.000(5)
C22 0.045(8) 0.023(6) 0.022(6) 0.000(5) -0.013(5) 0.004(5)
C23 0.036(7) 0.022(6) 0.033(7) 0.009(5) 0.007(5) -0.014(5)
C24 0.024(6) 0.038(7) 0.030(6) 0.006(5) 0.004(5) -0.003(5)
C25 0.033(7) 0.020(5) 0.027(6) 0.000(5) 0.006(5) 0.000(5)
C26 0.036(7) 0.024(6) 0.029(6) -0.006(5) 0.001(5) 0.011(5)
C27 0.035(7) 0.028(6) 0.043(8) -0.002(6) 0.005(6) -0.001(5)
C28 0.038(8) 0.026(7) 0.056(9) -0.004(6) 0.004(7) -0.005(6)
C29 0.060(9) 0.021(6) 0.033(7) -0.004(5) -0.012(6) 0.007(6)
C30 0.032(7) 0.023(6) 0.028(6) -0.008(5) -0.004(5) 0.001(5)
C31 0.033(7) 0.034(6) 0.011(5) 0.001(5) 0.000(5) 0.005(5)
C32 0.033(7) 0.024(6) 0.034(7) 0.001(5) 0.002(5) -0.003(5)
C33 0.061(9) 0.018(6) 0.031(7) -0.005(5) -0.017(6) 0.002(6)
C34 0.030(7) 0.043(8) 0.040(8) -0.016(6) -0.008(6) 0.019(6)
C35 0.039(8) 0.054(9) 0.026(7) 0.008(6) -0.004(6) -0.002(6)
C36 0.028(7) 0.039(7) 0.032(7) -0.008(6) 0.001(5) 0.003(5)
C37 0.033(7) 0.021(6) 0.041(7) 0.002(5) 0.014(6) 0.001(5)
C38 0.053(9) 0.062(9) 0.021(6) -0.018(6) -0.010(6) 0.023(7)
C39 0.061(10) 0.050(9) 0.049(9) -0.003(7) 0.025(8) 0.008(7)
C40 0.067(10) 0.026(7) 0.036(8) 0.001(6) 0.013(7) -0.002(6)
C41 0.060(9) 0.033(7) 0.021(6) -0.004(5) 0.009(6) -0.007(6)
C42 0.031(6) 0.018(5) 0.023(6) -0.001(4) -0.005(5) -0.010(5)
C43 0.040(7) 0.035(7) 0.022(6) 0.005(5) -0.001(5) 0.002(6)
C44 0.047(8) 0.036(7) 0.032(7) -0.017(6) -0.017(6) 0.005(6)
C45 0.082(12) 0.029(7) 0.044(9) -0.003(6) -0.012(8) 0.012(7)
C46 0.082(12) 0.030(7) 0.027(7) 0.004(6) 0.010(7) 0.009(7)
C47 0.086(12) 0.027(7) 0.040(8) 0.013(6) 0.014(8) 0.003(7)
C48 0.069(10) 0.022(6) 0.023(6) 0.004(5) 0.013(6) 0.007(6)
C49 0.025(6) 0.020(5) 0.026(6) -0.006(4) 0.002(5) -0.004(4)
C50 0.049(8) 0.029(7) 0.046(8) -0.004(6) 0.020(7) 0.020(6)
C51 0.072(10) 0.032(7) 0.026(7) 0.001(5) 0.014(7) 0.010(7)
C52 0.027(7) 0.024(6) 0.047(8) -0.001(5) -0.003(6) 0.005(5)
C53 0.038(8) 0.033(7) 0.047(8) -0.015(6) 0.005(6) 0.014(6)
C54 0.030(7) 0.033(7) 0.034(7) -0.007(5) -0.005(5) 0.005(5)
C55 0.035(7) 0.023(6) 0.024(6) -0.006(5) 0.003(5) 0.007(5)
C56 0.028(7) 0.025(6) 0.042(7) 0.004(5) 0.006(6) 0.003(5)
C57 0.027(7) 0.032(7) 0.041(7) -0.008(6) -0.003(6) 0.003(5)
C58 0.012(6) 0.046(8) 0.049(8) -0.006(6) -0.003(5) -0.001(5)
C59 0.032(7) 0.043(8) 0.036(7) 0.000(6) 0.010(6) -0.005(6)
C60 0.019(6) 0.027(6) 0.040(7) 0.011(5) 0.006(5) 0.000(5)
C61 0.031(7) 0.029(6) 0.034(7) 0.014(5) -0.006(5) -0.006(5)
C62 0.055(9) 0.043(8) 0.045(9) 0.011(7) -0.016(7) -0.021(7)
C63 0.075(11) 0.030(7) 0.041(8) 0.008(6) -0.002(7) -0.006(7)
C64 0.065(10) 0.034(7) 0.039(8) 0.010(6) 0.008(7) 0.002(7)
C65 0.043(8) 0.035(7) 0.021(6) -0.002(5) -0.003(5) 0.004(6)
C66 0.029(7) 0.018(5) 0.036(7) -0.007(5) 0.004(5) -0.002(5)
C67 0.044(8) 0.033(7) 0.029(7) 0.001(5) -0.003(6) 0.003(6)
C68 0.065(10) 0.039(8) 0.030(7) 0.002(6) 0.000(7) 0.016(7)
C69 0.063(10) 0.040(8) 0.046(9) 0.003(7) 0.021(8) -0.001(7)
C70 0.042(8) 0.030(7) 0.042(8) -0.008(6) 0.015(7) -0.007(6)
C71 0.030(7) 0.038(7) 0.037(7) -0.009(6) 0.006(6) -0.004(6)
C72 0.037(7) 0.043(7) 0.010(5) 0.008(5) -0.007(5) 0.002(6)
C73 0.021(6) 0.047(8) 0.037(7) -0.007(6) -0.013(5) 0.004(6)
C74 0.027(7) 0.080(12) 0.049(9) -0.017(8) -0.007(6) 0.009(7)
C75 0.034(8) 0.059(10) 0.048(9) -0.021(7) -0.015(6) 0.020(7)
C76 0.066(11) 0.029(7) 0.067(10) -0.019(7) -0.018(8) 0.022(7)
C77 0.041(8) 0.045(8) 0.045(8) 0.001(6) 0.000(6) 0.023(6)
C78 0.015(6) 0.038(7) 0.042(7) 0.001(6) -0.007(5) -0.006(5)

loop_
_atom_type_symbol
_atom_type_description
_atom_type_scat_dispersion_real
_atom_type_scat_dispersion_imag
_atom_type_scat_source
C C 0.0033 0.0016 'International Tables Vol C Tables 4.2.6.8 and 6.1.1.4'
O O 0.0106 0.0060 'International Tables Vol C Tables 4.2.6.8 and 6.1.1.4'
P P 0.1023 0.0942 'International Tables Vol C Tables 4.2.6.8 and 6.1.1.4'
Ni Ni 0.3393 1.1124 'International Tables Vol C Tables 4.2.6.8 and 6.1.1.4'
Pt Pt -1.7033 8.3905 'International Tables Vol C Tables 4.2.6.8 and 6.1.1.4'
Au Au -2.0133 8.8022 'International Tables Vol C Tables 4.2.6.8 and 6.1.1.4'
H H 0.0000 0.0000 'International Tables Vol C Tables 4.2.6.8 and 6.1.1.4'

loop_
_geom_angle_atom_site_label_1
_geom_angle_atom_site_label_2
_geom_angle_atom_site_label_3
_geom_angle
_geom_angle_site_symmetry_1
_geom_angle_site_symmetry_3
_geom_angle_publ_flag
P3 Au1 Ni2 152.25(8) . . ?
P3 Au1 Ni1 143.40(8) . . ?
Ni2 Au1 Ni1 64.18(4) . . ?
P3 Au1 Au2 127.29(7) . . ?
Ni2 Au1 Au2 57.21(3) . . ?
Ni1 Au1 Au2 56.89(3) . . ?
P3 Au1 Pt3 136.52(7) . . ?
Ni2 Au1 Pt3 54.08(3) . . ?
Ni1 Au1 Pt3 53.42(3) . . ?
Au2 Au1 Pt3 95.791(17) . . ?
P4 Au2 Ni1 151.49(8) . . ?
P4 Au2 Ni2 144.17(8) . . ?
Ni1 Au2 Ni2 64.30(4) . . ?
P4 Au2 Au1 130.86(8) . . ?
Ni1 Au2 Au1 57.37(3) . . ?
Ni2 Au2 Au1 57.04(3) . . ?
P4 Au2 Pt4 132.70(8) . . ?
Ni1 Au2 Pt4 54.14(3) . . ?
Ni2 Au2 Pt4 53.75(3) . . ?
Au1 Au2 Pt4 96.186(17) . . ?
C5 Ni1 C4 102.3(7) . . ?
C5 Ni1 C2 93.8(6) . . ?
C4 Ni1 C2 100.5(5) . . ?
C5 Ni1 Pt3 144.4(6) . . ?
C4 Ni1 Pt3 50.8(4) . . ?
C2 Ni1 Pt3 112.1(4) . . ?
C5 Ni1 Pt4 129.3(6) . . ?
C4 Ni1 Pt4 117.1(4) . . ?
C2 Ni1 Pt4 50.5(4) . . ?
Pt3 Ni1 Pt4 86.30(4) . . ?
C5 Ni1 Au2 85.0(5) . . ?
C4 Ni1 Au2 159.5(4) . . ?
C2 Ni1 Au2 98.1(4) . . ?
Pt3 Ni1 Au2 113.48(5) . . ?
Pt4 Ni1 Au2 69.30(3) . . ?
C5 Ni1 Au1 93.6(5) . . ?
C4 Ni1 Au1 94.5(4) . . ?
C2 Ni1 Au1 161.5(4) . . ?
Pt3 Ni1 Au1 69.60(3) . . ?
Pt4 Ni1 Au1 112.58(5) . . ?
Au2 Ni1 Au1 65.73(3) . . ?
C5 Ni1 Ni2 139.3(5) . . ?
C4 Ni1 Ni2 107.7(4) . . ?
C2 Ni1 Ni2 106.7(4) . . ?
Pt3 Ni1 Ni2 56.99(4) . . ?
Pt4 Ni1 Ni2 56.38(4) . . ?
Au2 Ni1 Ni2 58.00(4) . . ?
Au1 Ni1 Ni2 57.73(4) . . ?
C6 Ni2 C3 100.9(6) . . ?
C6 Ni2 C1 100.5(6) . . ?
C3 Ni2 C1 99.6(5) . . ?
C6 Ni2 Pt4 140.6(5) . . ?
C3 Ni2 Pt4 109.1(3) . . ?
C1 Ni2 Pt4 50.5(4) . . ?
C6 Ni2 Pt3 133.3(5) . . ?
C3 Ni2 Pt3 51.1(4) . . ?
C1 Ni2 Pt3 118.8(4) . . ?
Pt4 Ni2 Pt3 86.06(4) . . ?
C6 Ni2 Au1 84.2(5) . . ?
C3 Ni2 Au1 101.2(4) . . ?
C1 Ni2 Au1 157.5(4) . . ?
Pt4 Ni2 Au1 113.37(5) . . ?
Pt3 Ni2 Au1 69.40(3) . . ?
C6 Ni2 Au2 88.9(5) . . ?
C3 Ni2 Au2 163.0(4) . . ?
C1 Ni2 Au2 92.1(4) . . ?
Pt4 Ni2 Au2 69.36(3) . . ?
Pt3 Ni2 Au2 112.35(5) . . ?
Au1 Ni2 Au2 65.75(3) . . ?
C6 Ni2 Ni1 136.5(5) . . ?
C3 Ni2 Ni1 106.7(4) . . ?
C1 Ni2 Ni1 107.2(4) . . ?
Pt4 Ni2 Ni1 56.84(4) . . ?
Pt3 Ni2 Ni1 56.14(4) . . ?
Au1 Ni2 Ni1 58.09(4) . . ?
Au2 Ni2 Ni1 57.69(4) . . ?
C82 O7 C79 94.4(16) . . ?
C85 O8 C84 104.9(12) . . ?
C7 P1 C19 104.7(5) . . ?
C7 P1 C13 102.0(5) . . ?
C19 P1 C13 102.3(5) . . ?
C7 P1 Pt3 117.8(4) . . ?
C19 P1 Pt3 111.6(4) . . ?
C13 P1 Pt3 116.7(4) . . ?
C25 P2 C31 105.7(5) . . ?
C25 P2 C37 103.4(5) . . ?
C31 P2 C37 103.6(5) . . ?
C25 P2 Pt4 114.4(4) . . ?
C31 P2 Pt4 111.6(4) . . ?
C37 P2 Pt4 117.1(4) . . ?
C43 P3 C55 102.8(5) . . ?
C43 P3 C49 104.5(5) . . ?
C55 P3 C49 104.8(5) . . ?
C43 P3 Au1 112.7(4) . . ?
C55 P3 Au1 113.9(4) . . ?
C49 P3 Au1 116.8(4) . . ?
C72 P4 C66 104.9(5) . . ?
C72 P4 C60 105.4(5) . . ?
C66 P4 C60 104.7(5) . . ?
C72 P4 Au2 115.6(4) . . ?
C66 P4 Au2 110.5(4) . . ?
C60 P4 Au2 114.8(4) . . ?
C4 Pt3 C3 163.7(5) . . ?
C4 Pt3 P1 101.4(4) . . ?
C3 Pt3 P1 94.5(3) . . ?
C4 Pt3 Ni1 49.4(4) . . ?
C3 Pt3 Ni1 115.1(3) . . ?
P1 Pt3 Ni1 150.23(8) . . ?
C4 Pt3 Ni2 116.2(4) . . ?
C3 Pt3 Ni2 48.8(3) . . ?
P1 Pt3 Ni2 141.49(8) . . ?
Ni1 Pt3 Ni2 66.87(4) . . ?
C4 Pt3 Au1 84.7(4) . . ?
C3 Pt3 Au1 89.7(3) . . ?
P1 Pt3 Au1 123.61(7) . . ?
Ni1 Pt3 Au1 56.98(3) . . ?
Ni2 Pt3 Au1 56.53(3) . . ?
C1 Pt4 C2 166.4(5) . . ?
C1 Pt4 P2 100.9(4) . . ?
C2 Pt4 P2 92.7(4) . . ?
C1 Pt4 Ni2 50.4(4) . . ?
C2 Pt4 Ni2 116.0(4) . . ?
P2 Pt4 Ni2 151.26(8) . . ?
C1 Pt4 Ni1 117.0(4) . . ?
C2 Pt4 Ni1 49.4(4) . . ?
P2 Pt4 Ni1 141.93(8) . . ?
Ni2 Pt4 Ni1 66.77(4) . . ?
C1 Pt4 Au2 83.4(4) . . ?
C2 Pt4 Au2 87.8(4) . . ?
P2 Pt4 Au2 129.83(8) . . ?
Ni2 Pt4 Au2 56.89(3) . . ?
Ni1 Pt4 Au2 56.56(3) . . ?
O1 C1 Ni2 133.5(12) . . ?
O1 C1 Pt4 147.3(12) . . ?
Ni2 C1 Pt4 79.2(5) . . ?
O2 C2 Ni1 135.2(11) . . ?
O2 C2 Pt4 144.8(11) . . ?
Ni1 C2 Pt4 80.1(5) . . ?
O3 C3 Ni2 136.1(10) . . ?
O3 C3 Pt3 143.7(10) . . ?
Ni2 C3 Pt3 80.1(5) . . ?
O4 C4 Ni1 134.4(10) . . ?
O4 C4 Pt3 145.8(10) . . ?
Ni1 C4 Pt3 79.9(5) . . ?
O5 C5 Ni1 179.1(17) . . ?
O6 C6 Ni2 175.7(15) . . ?
C8 C7 C12 117.9(11) . . ?
C8 C7 P1 119.7(9) . . ?
C12 C7 P1 122.2(9) . . ?
C7 C8 C9 121.4(12) . . ?
C10 C9 C8 118.0(13) . . ?
C11 C10 C9 122.7(13) . . ?
C10 C11 C12 118.0(13) . . ?
C7 C12 C11 122.0(12) . . ?
C18 C13 C14 119.4(11) . . ?
C18 C13 P1 122.2(9) . . ?
C14 C13 P1 118.2(9) . . ?
C13 C14 C15 121.2(12) . . ?
C16 C15 C14 119.6(12) . . ?
C15 C16 C17 118.4(12) . . ?
C16 C17 C18 121.6(13) . . ?
C13 C18 C17 119.7(12) . . ?
C20 C19 C24 118.3(10) . . ?
C20 C19 P1 123.1(8) . . ?
C24 C19 P1 118.6(9) . . ?
C19 C20 C21 121.2(11) . . ?
C20 C21 C22 119.3(11) . . ?
C23 C22 C21 120.0(10) . . ?
C24 C23 C22 120.1(10) . . ?
C23 C24 C19 121.1(11) . . ?
C26 C25 C30 117.7(11) . . ?
C26 C25 P2 123.4(9) . . ?
C30 C25 P2 118.8(9) . . ?
C25 C26 C27 121.7(11) . . ?
C28 C27 C26 119.8(12) . . ?
C27 C28 C29 119.7(12) . . ?
C30 C29 C28 121.5(12) . . ?
C29 C30 C25 119.5(11) . . ?
C32 C31 C36 118.7(11) . . ?
C32 C31 P2 123.8(9) . . ?
C36 C31 P2 117.4(9) . . ?
C31 C32 C33 121.2(11) . . ?
C32 C33 C34 120.3(12) . . ?
C35 C34 C33 118.9(12) . . ?
C34 C35 C36 120.7(13) . . ?
C31 C36 C35 120.1(12) . . ?
C38 C37 C42 120.4(11) . . ?
C38 C37 P2 117.7(9) . . ?
C42 C37 P2 121.8(9) . . ?
C39 C38 C37 121.3(13) . . ?
C38 C39 C40 119.1(14) . . ?
C41 C40 C39 120.0(12) . . ?
C40 C41 C42 121.2(12) . . ?
C37 C42 C41 117.9(11) . . ?
C44 C43 C48 119.9(12) . . ?
C44 C43 P3 118.6(10) . . ?
C48 C43 P3 121.5(10) . . ?
C43 C44 C45 121.3(14) . . ?
C46 C45 C44 118.5(14) . . ?
C45 C46 C47 119.8(13) . . ?
C48 C47 C46 120.4(15) . . ?
C47 C48 C43 120.2(13) . . ?
C50 C49 C54 119.4(10) . . ?
C50 C49 P3 121.8(8) . . ?
C54 C49 P3 118.7(9) . . ?
C49 C50 C51 121.0(11) . . ?
C52 C51 C50 118.9(12) . . ?
C51 C52 C53 120.3(11) . . ?
C54 C53 C52 120.7(11) . . ?
C53 C54 C49 119.6(11) . . ?
C56 C55 C78 118.5(11) . . ?
C56 C55 P3 118.2(9) . . ?
C78 C55 P3 123.1(9) . . ?
C57 C56 C55 120.1(11) . . ?
C58 C57 C56 120.5(11) . . ?
C57 C58 C59 120.0(11) . . ?
C58 C59 C78 121.1(12) . . ?
C65 C60 C61 119.2(10) . . ?
C65 C60 P4 118.1(9) . . ?
C61 C60 P4 122.8(9) . . ?
C62 C61 C60 120.3(11) . . ?
C63 C62 C61 119.9(12) . . ?
C62 C63 C64 121.1(13) . . ?
C63 C64 C65 118.2(12) . . ?
C60 C65 C64 121.2(12) . . ?
C67 C66 C71 118.0(11) . . ?
C67 C66 P4 123.7(9) . . ?
C71 C66 P4 118.2(9) . . ?
C66 C67 C68 120.8(12) . . ?
C69 C68 C67 117.9(13) . . ?
C70 C69 C68 121.4(13) . . ?
C69 C70 C71 120.7(13) . . ?
C70 C71 C66 121.2(12) . . ?
C73 C72 C77 117.7(12) . . ?
C73 C72 P4 124.2(10) . . ?
C77 C72 P4 118.1(9) . . ?
C72 C73 C74 120.2(13) . . ?
C75 C74 C73 120.7(14) . . ?
C74 C75 C76 120.6(13) . . ?
C77 C76 C75 119.8(14) . . ?
C76 C77 C72 120.9(14) . . ?
C59 C78 C55 119.7(11) . . ?
C80 C79 O7 107(2) . . ?
C79 C80 C81 99(3) . . ?
C82 C81 C80 106(3) . . ?
O7 C82 C81 115(2) . . ?
C84 C83 C86 95.0(14) . . ?
C83 C84 O8 116.0(15) . . ?
O8 C85 C86 103.6(14) . . ?
C83 C86 C85 103.1(14) . . ?

loop_
_geom_bond_atom_site_label_1
_geom_bond_atom_site_label_2
_geom_bond_distance
_geom_bond_site_symmetry_2
_geom_bond_publ_flag
Au1 P3 2.283(3) . ?
Au1 Ni2 2.6466(13) . ?
Au1 Ni1 2.6569(14) . ?
Au1 Au2 2.8761(6) . ?
Au1 Pt3 2.9699(6) . ?
Au2 P4 2.281(3) . ?
Au2 Ni1 2.6427(13) . ?
Au2 Ni2 2.6518(13) . ?
Au2 Pt4 2.9626(6) . ?
Ni1 C5 1.753(16) . ?
Ni1 C4 1.962(13) . ?
Ni1 C2 1.979(13) . ?
Ni1 Pt3 2.5444(13) . ?
Ni1 Pt4 2.5668(13) . ?
Ni1 Ni2 2.8176(17) . ?
Ni2 C6 1.719(16) . ?
Ni2 C3 1.962(12) . ?
Ni2 C1 2.001(13) . ?
Ni2 Pt4 2.5533(13) . ?
Ni2 Pt3 2.5693(13) . ?
O1 C1 1.164(14) . ?
O2 C2 1.194(14) . ?
O3 C3 1.147(14) . ?
O4 C4 1.183(14) . ?
O5 C5 1.169(16) . ?
O6 C6 1.158(16) . ?
O7 C82 1.36(2) . ?
O7 C79 1.52(3) . ?
O8 C85 1.402(19) . ?
O8 C84 1.425(17) . ?
P1 C7 1.817(12) . ?
P1 C19 1.836(11) . ?
P1 C13 1.840(11) . ?
P1 Pt3 2.270(3) . ?
P2 C25 1.824(11) . ?
P2 C31 1.832(11) . ?
P2 C37 1.858(12) . ?
P2 Pt4 2.267(3) . ?
P3 C43 1.807(12) . ?
P3 C55 1.819(12) . ?
P3 C49 1.829(11) . ?
P4 C72 1.803(12) . ?
P4 C66 1.821(12) . ?
P4 C60 1.832(11) . ?
Pt3 C4 2.002(13) . ?
Pt3 C3 2.029(13) . ?
Pt4 C1 2.004(14) . ?
Pt4 C2 2.010(13) . ?
C7 C8 1.373(15) . ?
C7 C12 1.375(16) . ?
C8 C9 1.399(16) . ?
C9 C10 1.374(19) . ?
C10 C11 1.345(18) . ?
C11 C12 1.401(17) . ?
C13 C18 1.354(15) . ?
C13 C14 1.372(16) . ?
C14 C15 1.410(17) . ?
C15 C16 1.375(17) . ?
C16 C17 1.375(18) . ?
C17 C18 1.409(18) . ?
C19 C20 1.379(15) . ?
C19 C24 1.418(15) . ?
C20 C21 1.381(15) . ?
C21 C22 1.405(16) . ?
C22 C23 1.385(16) . ?
C23 C24 1.355(15) . ?
C25 C26 1.379(15) . ?
C25 C30 1.415(15) . ?
C26 C27 1.398(16) . ?
C27 C28 1.356(17) . ?
C28 C29 1.381(17) . ?
C29 C30 1.377(16) . ?
C31 C32 1.367(15) . ?
C31 C36 1.383(16) . ?
C32 C33 1.377(16) . ?
C33 C34 1.383(18) . ?
C34 C35 1.366(17) . ?
C35 C36 1.390(16) . ?
C37 C38 1.377(16) . ?
C37 C42 1.384(15) . ?
C38 C39 1.359(17) . ?
C39 C40 1.405(19) . ?
C40 C41 1.352(18) . ?
C41 C42 1.408(15) . ?
C43 C44 1.365(17) . ?
C43 C48 1.387(17) . ?
C44 C45 1.412(17) . ?
C45 C46 1.40(2) . ?
C46 C47 1.40(2) . ?
C47 C48 1.383(17) . ?
C49 C50 1.376(16) . ?
C49 C54 1.390(15) . ?
C50 C51 1.410(17) . ?
C51 C52 1.363(16) . ?
C52 C53 1.391(17) . ?
C53 C54 1.380(16) . ?
C55 C56 1.392(15) . ?
C55 C78 1.398(16) . ?
C56 C57 1.385(16) . ?
C57 C58 1.359(17) . ?
C58 C59 1.363(17) . ?
C59 C78 1.374(15) . ?
C60 C65 1.365(16) . ?
C60 C61 1.384(16) . ?
C61 C62 1.374(16) . ?
C62 C63 1.361(17) . ?
C63 C64 1.382(18) . ?
C64 C65 1.390(17) . ?
C66 C67 1.381(16) . ?
C66 C71 1.401(16) . ?
C67 C68 1.418(17) . ?
C68 C69 1.387(19) . ?
C69 C70 1.349(19) . ?
C70 C71 1.359(16) . ?
C72 C73 1.391(17) . ?
C72 C77 1.417(17) . ?
C73 C74 1.397(17) . ?
C74 C75 1.34(2) . ?
C75 C76 1.39(2) . ?
C76 C77 1.365(18) . ?
C79 C80 1.40(3) . ?
C80 C81 1.41(4) . ?
C81 C82 1.39(4) . ?
C83 C84 1.38(2) . ?
C83 C86 1.54(2) . ?
C85 C86 1.55(2) . ?
